data_4107588
loop_
_publ_author_name
'Liangxing Wu'
'Kevin Burgess'

_publ_section_title
;
 Syntheses of Highly Fluorescent GFP-Chromophore Analogues
;
_journal_name_full 'Journal of the American Chemical Society'
_journal_page_first 4089
_journal_page_last 4096
_journal_paper_doi 10.1021/ja710388h
_journal_volume 130
_journal_year 2008
_chemical_formula_sum 'C17 H15 B F2 N4 O3'
_chemical_formula_weight 372.14
_chemical_name_systematic
; 
 ? 
;
_space_group_IT_number 2
_symmetry_cell_setting triclinic
_symmetry_space_group_name_Hall '-P 1'
_symmetry_space_group_name_H-M 'P -1'
_atom_sites_solution_hydrogens geom
_atom_sites_solution_primary direct
_atom_sites_solution_secondary difmap
_audit_creation_method SHELXL-97
_cell_angle_alpha 76.599(5)
_cell_angle_beta 86.107(3)
_cell_angle_gamma 86.382(3)
_cell_formula_units_Z 4
_cell_length_a 7.2703(4)
_cell_length_b 14.6609(9)
_cell_length_c 15.5558(9)
_cell_measurement_reflns_used 3213
_cell_measurement_temperature 110(2)
_cell_measurement_theta_max 61.07
_cell_measurement_theta_min 2.92
_cell_volume 1607.29(17)
_computing_cell_refinement
; 
CELL_NOW (Sheldrick, 2003), Bruker SAINT 
;
_computing_data_collection 'Bruker FRAMBO'
_computing_data_reduction 'Bruker SAINT'
_computing_molecular_graphics 'Bruker SHELXTL'
_computing_publication_material 'Bruker SHELXTL'
_computing_structure_refinement 'SHELXL-97 (Sheldrick, 1997)'
_computing_structure_solution 'SHELXS-97 (Sheldrick, 1990)'
_diffrn_ambient_temperature 110(2)
_diffrn_measured_fraction_theta_full 0.917
_diffrn_measured_fraction_theta_max 0.917
_diffrn_measurement_device_type 'Bruker GADDS D8 Discover'
_diffrn_measurement_method 'phi and omega scans'
_diffrn_radiation_monochromator graphite
_diffrn_radiation_source 'fine-focus sealed tube'
_diffrn_radiation_type CuK\a
_diffrn_radiation_wavelength 1.54178
_diffrn_reflns_av_R_equivalents 0.0327
_diffrn_reflns_av_sigmaI/netI 0.0457
_diffrn_reflns_limit_h_max 8
_diffrn_reflns_limit_h_min -8
_diffrn_reflns_limit_k_max 16
_diffrn_reflns_limit_k_min -15
_diffrn_reflns_limit_l_max 17
_diffrn_reflns_limit_l_min -17
_diffrn_reflns_number 9161
_diffrn_reflns_theta_full 61.08
_diffrn_reflns_theta_max 61.08
_diffrn_reflns_theta_min 2.92
_exptl_absorpt_coefficient_mu 1.040
_exptl_absorpt_correction_T_max 0.9122
_exptl_absorpt_correction_T_min 0.6297
_exptl_absorpt_correction_type multi-scan
_exptl_absorpt_process_details 'SADABS (Sheldrick, 2006)'
_exptl_crystal_colour red
_exptl_crystal_density_diffrn 1.538
_exptl_crystal_description column
_exptl_crystal_F_000 768
_exptl_crystal_size_max 0.49
_exptl_crystal_size_mid 0.11
_exptl_crystal_size_min 0.09
_refine_diff_density_max 0.318
_refine_diff_density_min -0.290
_refine_diff_density_rms 0.078
_refine_ls_extinction_coef 0.0037(3)
_refine_ls_extinction_expression Fc^*^=kFc[1+0.001xFc^2^\l^3^/sin(2\q)]^-1/4^
_refine_ls_extinction_method SHELXL
_refine_ls_goodness_of_fit_ref 1.007
_refine_ls_hydrogen_treatment mixed
_refine_ls_matrix_type full
_refine_ls_number_parameters 494
_refine_ls_number_reflns 4521
_refine_ls_number_restraints 0
_refine_ls_restrained_S_all 1.007
_refine_ls_R_factor_all 0.0502
_refine_ls_R_factor_gt 0.0403
_refine_ls_shift/su_max 0.005
_refine_ls_shift/su_mean 0.000
_refine_ls_structure_factor_coef Fsqd
_refine_ls_weighting_details 'calc w=1/[\s^2^(Fo^2^)+(0.0710P)^2^+0.0000P] where P=(Fo^2^+2Fc^2^)/3'
_refine_ls_weighting_scheme calc
_refine_ls_wR_factor_gt 0.1041
_refine_ls_wR_factor_ref 0.1077
_reflns_number_gt 3569
_reflns_number_total 4521
_reflns_threshold_expression >2sigma(I)
_cod_data_source_file ja710388h-file005.cif
_cod_data_source_block kbb
_cod_original_cell_volume 1607.29(16)
_cod_database_code 4107588

loop_
_symmetry_equiv_pos_as_xyz
'x, y, z'
'-x, -y, -z'

loop_
_atom_site_label
_atom_site_type_symbol
_atom_site_fract_x
_atom_site_fract_y
_atom_site_fract_z
_atom_site_U_iso_or_equiv
_atom_site_adp_type
_atom_site_occupancy
_atom_site_symmetry_multiplicity
_atom_site_calc_flag
_atom_site_refinement_flags
B1 B 0.2741(4) 0.16310(16) 0.08336(15) 0.0228(5) Uani 1 1 d .
B2 B 0.2533(3) 0.62812(16) 0.11907(14) 0.0192(5) Uani 1 1 d .
C1 C 0.2124(3) 0.19182(13) 0.24367(12) 0.0169(4) Uani 1 1 d .
C2 C 0.2720(3) 0.10468(13) 0.28986(12) 0.0173(4) Uani 1 1 d .
H2 H 0.2361 0.0898 0.3512 0.021 Uiso 1 1 calc R
C3 C 0.3785(3) 0.03468(13) 0.25904(12) 0.0162(4) Uani 1 1 d .
C4 C 0.4626(3) 0.04202(13) 0.17414(12) 0.0181(4) Uani 1 1 d .
C5 C 0.1677(3) 0.31710(13) 0.13264(12) 0.0172(4) Uani 1 1 d .
C6 C 0.1086(3) 0.34316(13) 0.21242(12) 0.0172(4) Uani 1 1 d .
H6A H 0.0601 0.4035 0.2175 0.021 Uiso 1 1 calc R
C7 C 0.1330(3) 0.26681(13) 0.28115(12) 0.0169(4) Uani 1 1 d .
C8 C 0.1605(3) 0.37946(13) 0.04271(12) 0.0232(5) Uani 1 1 d .
H8A H 0.2815 0.3772 0.0112 0.035 Uiso 1 1 calc R
H8B H 0.1278 0.4440 0.0476 0.035 Uiso 1 1 calc R
H8C H 0.0674 0.3583 0.0099 0.035 Uiso 1 1 calc R
C9 C 0.0897(3) 0.26183(13) 0.37720(12) 0.0199(5) Uani 1 1 d .
H9A H 0.2049 0.2584 0.4073 0.030 Uiso 1 1 calc R
H9B H 0.0206 0.2058 0.4031 0.030 Uiso 1 1 calc R
H9C H 0.0152 0.3180 0.3843 0.030 Uiso 1 1 calc R
C10 C 0.5531(3) -0.09140(13) 0.26218(12) 0.0173(4) Uani 1 1 d .
C11 C 0.7141(3) -0.04308(15) 0.10532(13) 0.0319(6) Uani 1 1 d .
H11A H 0.6579 -0.0668 0.0598 0.048 Uiso 1 1 calc R
H11B H 0.8156 -0.0865 0.1297 0.048 Uiso 1 1 calc R
H11C H 0.7618 0.0188 0.0790 0.048 Uiso 1 1 calc R
C12 C 0.6305(3) -0.18764(13) 0.28772(12) 0.0180(4) Uani 1 1 d .
C13 C 0.6516(3) -0.22745(13) 0.37763(12) 0.0194(4) Uani 1 1 d .
H13 H 0.6261 -0.1900 0.4197 0.023 Uiso 1 1 calc R
C14 C 0.7091(3) -0.32059(14) 0.40587(13) 0.0224(5) Uani 1 1 d .
H14 H 0.7208 -0.3480 0.4670 0.027 Uiso 1 1 calc R
C15 C 0.7492(3) -0.37314(13) 0.34309(13) 0.0196(5) Uani 1 1 d .
C16 C 0.7323(3) -0.33622(14) 0.25376(13) 0.0203(5) Uani 1 1 d .
H16 H 0.7632 -0.3735 0.2119 0.024 Uiso 1 1 calc R
C17 C 0.6693(3) -0.24384(14) 0.22656(13) 0.0197(4) Uani 1 1 d .
H17 H 0.6520 -0.2181 0.1656 0.024 Uiso 1 1 calc R
C18 C 0.2356(3) 0.65456(13) 0.28078(12) 0.0167(4) Uani 1 1 d .
C19 C 0.2915(3) 0.56526(13) 0.32342(12) 0.0181(4) Uani 1 1 d .
H19 H 0.2668 0.5500 0.3857 0.022 Uiso 1 1 calc R
C20 C 0.3798(3) 0.49370(13) 0.28774(12) 0.0174(4) Uani 1 1 d .
C21 C 0.4423(3) 0.49903(13) 0.19908(12) 0.0159(4) Uani 1 1 d .
C22 C 0.1956(3) 0.78362(13) 0.17380(12) 0.0189(4) Uani 1 1 d .
C23 C 0.1559(3) 0.80882(14) 0.25534(13) 0.0197(5) Uani 1 1 d .
H23 H 0.1195 0.8700 0.2628 0.024 Uiso 1 1 calc R
C24 C 0.1783(3) 0.73051(14) 0.32199(12) 0.0188(5) Uani 1 1 d .
C25 C 0.1903(3) 0.84907(14) 0.08476(13) 0.0242(5) Uani 1 1 d .
H25A H 0.3086 0.8437 0.0517 0.036 Uiso 1 1 calc R
H25B H 0.1681 0.9137 0.0917 0.036 Uiso 1 1 calc R
H25C H 0.0908 0.8328 0.0524 0.036 Uiso 1 1 calc R
C26 C 0.1609(3) 0.72528(14) 0.41959(12) 0.0237(5) Uani 1 1 d .
H26A H 0.2841 0.7205 0.4426 0.036 Uiso 1 1 calc R
H26B H 0.0932 0.6699 0.4494 0.036 Uiso 1 1 calc R
H26C H 0.0938 0.7820 0.4305 0.036 Uiso 1 1 calc R
C27 C 0.5314(3) 0.36255(13) 0.28313(12) 0.0168(4) Uani 1 1 d .
C28 C 0.6253(3) 0.39853(14) 0.11447(12) 0.0242(5) Uani 1 1 d .
H28A H 0.6028 0.4527 0.0654 0.036 Uiso 1 1 calc R
H28B H 0.5727 0.3431 0.1025 0.036 Uiso 1 1 calc R
H28C H 0.7585 0.3869 0.1206 0.036 Uiso 1 1 calc R
C29 C 0.6102(3) 0.26679(13) 0.31126(12) 0.0175(4) Uani 1 1 d .
C30 C 0.5870(3) 0.22371(14) 0.40168(12) 0.0200(5) Uani 1 1 d .
H30 H 0.5240 0.2579 0.4406 0.024 Uiso 1 1 calc R
C31 C 0.6530(3) 0.13306(14) 0.43539(13) 0.0210(5) Uani 1 1 d .
H31 H 0.6345 0.1045 0.4965 0.025 Uiso 1 1 calc R
C32 C 0.7469(3) 0.08473(13) 0.37810(13) 0.0191(5) Uani 1 1 d .
C33 C 0.7728(3) 0.12390(14) 0.28865(13) 0.0206(5) Uani 1 1 d .
H33 H 0.8373 0.0892 0.2505 0.025 Uiso 1 1 calc R
C34 C 0.7039(3) 0.21406(13) 0.25554(12) 0.0192(5) Uani 1 1 d .
H34 H 0.7200 0.2411 0.1940 0.023 Uiso 1 1 calc R
F1 F 0.2942(2) 0.21585(8) -0.00141(7) 0.0352(3) Uani 1 1 d .
F2 F 0.13370(18) 0.10099(8) 0.09233(8) 0.0324(3) Uani 1 1 d .
F3 F 0.26181(17) 0.68276(8) 0.03476(7) 0.0278(3) Uani 1 1 d .
F4 F 0.10016(16) 0.57366(8) 0.13494(7) 0.0251(3) Uani 1 1 d .
N1 N 0.2309(2) 0.22683(11) 0.15033(10) 0.0170(4) Uani 1 1 d .
N2 N 0.5750(2) -0.03524(11) 0.17617(10) 0.0203(4) Uani 1 1 d .
N3 N 0.4390(2) -0.05042(11) 0.31243(10) 0.0185(4) Uani 1 1 d .
N4 N 0.8119(3) -0.47187(12) 0.37211(12) 0.0279(4) Uani 1 1 d .
N5 N 0.2424(2) 0.69095(11) 0.18800(10) 0.0170(4) Uani 1 1 d .
N6 N 0.5384(2) 0.41773(11) 0.19658(10) 0.0170(4) Uani 1 1 d .
N7 N 0.4389(2) 0.40714(11) 0.33774(10) 0.0181(4) Uani 1 1 d .
N8 N 0.8234(3) -0.01014(12) 0.41233(11) 0.0252(4) Uani 1 1 d .
O1 O 0.4531(2) 0.10846(9) 0.10142(8) 0.0236(3) Uani 1 1 d .
O2 O 0.8482(2) -0.51800(10) 0.31645(10) 0.0322(4) Uani 1 1 d .
O3 O 0.8267(4) -0.50399(12) 0.45074(11) 0.0693(7) Uani 1 1 d .
O4 O 0.42367(19) 0.56557(9) 0.12748(8) 0.0208(3) Uani 1 1 d .
O5 O 0.9227(2) -0.04885(10) 0.36294(10) 0.0334(4) Uani 1 1 d .
O6 O 0.7843(3) -0.04815(11) 0.48971(10) 0.0468(5) Uani 1 1 d .

loop_
_atom_site_aniso_label
_atom_site_aniso_U_11
_atom_site_aniso_U_22
_atom_site_aniso_U_33
_atom_site_aniso_U_23
_atom_site_aniso_U_13
_atom_site_aniso_U_12
B1 0.0339(15) 0.0185(13) 0.0166(11) -0.0056(9) -0.0038(11) 0.0031(10)
B2 0.0257(14) 0.0178(12) 0.0143(11) -0.0048(9) 0.0000(10) 0.0000(10)
C1 0.0176(11) 0.0186(11) 0.0150(9) -0.0041(8) -0.0010(8) -0.0031(8)
C2 0.0181(11) 0.0199(11) 0.0148(9) -0.0052(8) 0.0005(8) -0.0050(8)
C3 0.0181(11) 0.0160(10) 0.0144(9) -0.0032(8) -0.0016(9) -0.0014(8)
C4 0.0225(11) 0.0151(11) 0.0163(10) -0.0028(8) -0.0010(9) -0.0004(8)
C5 0.0159(11) 0.0162(11) 0.0202(10) -0.0041(8) -0.0047(9) -0.0024(8)
C6 0.0179(11) 0.0156(10) 0.0199(10) -0.0075(8) -0.0011(9) -0.0009(8)
C7 0.0135(10) 0.0188(11) 0.0199(10) -0.0066(8) -0.0013(8) -0.0042(8)
C8 0.0302(13) 0.0191(11) 0.0209(10) -0.0055(8) -0.0042(10) 0.0021(9)
C9 0.0236(12) 0.0193(11) 0.0171(10) -0.0050(8) -0.0004(9) -0.0005(8)
C10 0.0195(11) 0.0173(11) 0.0160(10) -0.0052(8) -0.0014(9) -0.0017(8)
C11 0.0404(14) 0.0268(13) 0.0236(11) -0.0028(9) 0.0157(11) 0.0052(10)
C12 0.0159(11) 0.0175(11) 0.0213(10) -0.0059(8) 0.0009(9) -0.0026(8)
C13 0.0218(11) 0.0190(11) 0.0187(10) -0.0075(8) 0.0025(9) -0.0028(8)
C14 0.0261(12) 0.0219(11) 0.0184(10) -0.0026(8) -0.0026(9) -0.0013(9)
C15 0.0190(11) 0.0152(11) 0.0242(11) -0.0037(8) -0.0008(9) -0.0008(8)
C16 0.0191(11) 0.0201(11) 0.0241(11) -0.0098(8) 0.0003(9) -0.0019(8)
C17 0.0214(11) 0.0214(11) 0.0163(10) -0.0050(8) 0.0000(9) -0.0014(8)
C18 0.0172(11) 0.0209(11) 0.0133(9) -0.0065(8) 0.0010(8) -0.0025(8)
C19 0.0204(11) 0.0203(11) 0.0147(9) -0.0058(8) 0.0005(9) -0.0051(8)
C20 0.0199(11) 0.0158(11) 0.0162(10) -0.0027(8) -0.0012(9) -0.0023(8)
C21 0.0165(11) 0.0170(11) 0.0150(10) -0.0047(8) -0.0010(8) -0.0024(8)
C22 0.0181(11) 0.0193(11) 0.0200(10) -0.0057(8) -0.0003(9) -0.0032(8)
C23 0.0180(11) 0.0189(11) 0.0246(11) -0.0095(8) -0.0020(9) -0.0009(8)
C24 0.0171(11) 0.0232(11) 0.0178(10) -0.0079(8) -0.0004(9) -0.0042(8)
C25 0.0316(13) 0.0166(11) 0.0231(11) -0.0036(8) 0.0014(10) 0.0015(9)
C26 0.0272(12) 0.0278(12) 0.0190(10) -0.0113(9) -0.0016(9) 0.0003(9)
C27 0.0180(11) 0.0186(11) 0.0146(9) -0.0052(8) 0.0002(9) -0.0036(8)
C28 0.0314(13) 0.0253(12) 0.0136(10) -0.0036(8) 0.0057(9) 0.0050(9)
C29 0.0159(11) 0.0186(11) 0.0193(10) -0.0060(8) -0.0011(9) -0.0040(8)
C30 0.0208(11) 0.0220(11) 0.0183(10) -0.0068(8) -0.0007(9) -0.0006(8)
C31 0.0226(12) 0.0225(12) 0.0176(10) -0.0043(8) -0.0006(9) -0.0024(9)
C32 0.0213(11) 0.0154(11) 0.0219(10) -0.0057(8) -0.0026(9) -0.0031(8)
C33 0.0222(12) 0.0213(11) 0.0216(10) -0.0114(8) 0.0005(9) -0.0051(9)
C34 0.0221(11) 0.0197(11) 0.0164(10) -0.0051(8) 0.0012(9) -0.0037(8)
F1 0.0616(10) 0.0268(7) 0.0153(6) -0.0047(5) -0.0038(6) 0.0134(6)
F2 0.0413(8) 0.0270(7) 0.0344(7) -0.0152(6) -0.0137(6) 0.0009(6)
F3 0.0455(8) 0.0230(7) 0.0133(6) -0.0035(5) -0.0005(6) 0.0065(6)
F4 0.0300(7) 0.0236(7) 0.0243(6) -0.0095(5) -0.0058(5) -0.0019(5)
N1 0.0220(10) 0.0169(9) 0.0128(8) -0.0047(6) -0.0014(7) -0.0002(7)
N2 0.0261(10) 0.0182(9) 0.0156(8) -0.0038(7) 0.0042(8) 0.0007(7)
N3 0.0211(10) 0.0165(9) 0.0188(8) -0.0059(7) 0.0003(7) -0.0016(7)
N4 0.0335(11) 0.0185(10) 0.0310(11) -0.0051(8) -0.0011(9) 0.0016(8)
N5 0.0213(9) 0.0160(9) 0.0140(8) -0.0044(7) 0.0006(7) -0.0008(7)
N6 0.0191(9) 0.0185(9) 0.0139(8) -0.0055(7) 0.0009(7) -0.0013(7)
N7 0.0201(9) 0.0195(9) 0.0158(8) -0.0060(7) -0.0001(7) -0.0025(7)
N8 0.0339(11) 0.0194(10) 0.0219(10) -0.0041(8) -0.0020(8) 0.0002(8)
O1 0.0336(9) 0.0201(8) 0.0142(7) -0.0015(6) 0.0043(6) 0.0065(6)
O2 0.0372(10) 0.0203(8) 0.0402(9) -0.0121(7) 0.0060(8) 0.0021(7)
O3 0.143(2) 0.0311(11) 0.0253(10) 0.0020(8) -0.0083(11) 0.0316(12)
O4 0.0277(8) 0.0190(8) 0.0139(7) -0.0025(6) 0.0030(6) 0.0029(6)
O5 0.0413(10) 0.0244(9) 0.0328(9) -0.0084(7) 0.0065(8) 0.0079(7)
O6 0.0824(15) 0.0290(9) 0.0219(9) 0.0016(7) 0.0063(9) 0.0142(9)

loop_
_atom_type_symbol
_atom_type_description
_atom_type_scat_dispersion_real
_atom_type_scat_dispersion_imag
_atom_type_scat_source
C C 0.0181 0.0091 'International Tables Vol C Tables 4.2.6.8 and 6.1.1.4'
H H 0.0000 0.0000 'International Tables Vol C Tables 4.2.6.8 and 6.1.1.4'
B B 0.0090 0.0039 'International Tables Vol C Tables 4.2.6.8 and 6.1.1.4'
N N 0.0311 0.0180 'International Tables Vol C Tables 4.2.6.8 and 6.1.1.4'
O O 0.0492 0.0322 'International Tables Vol C Tables 4.2.6.8 and 6.1.1.4'
F F 0.0727 0.0534 'International Tables Vol C Tables 4.2.6.8 and 6.1.1.4'

loop_
_geom_angle_atom_site_label_1
_geom_angle_atom_site_label_2
_geom_angle_atom_site_label_3
_geom_angle
F1 B1 F2 111.58(18)
F1 B1 O1 105.98(18)
F2 B1 O1 109.00(17)
F1 B1 N1 111.00(17)
F2 B1 N1 108.65(18)
O1 B1 N1 110.60(17)
F3 B2 F4 111.75(17)
F3 B2 O4 106.45(16)
F4 B2 O4 109.19(16)
F3 B2 N5 110.33(16)
F4 B2 N5 108.05(16)
O4 B2 N5 111.08(17)
C2 C1 N1 126.36(17)
C2 C1 C7 126.15(17)
N1 C1 C7 107.33(16)
C1 C2 C3 128.90(17)
N3 C3 C2 124.48(16)
N3 C3 C4 108.21(16)
C2 C3 C4 126.79(18)
O1 C4 N2 120.48(17)
O1 C4 C3 131.82(19)
N2 C4 C3 107.65(17)
N1 C5 C6 109.67(16)
N1 C5 C8 124.96(17)
C6 C5 C8 125.37(18)
C7 C6 C5 108.51(17)
C6 C7 C1 106.91(16)
C6 C7 C9 127.18(18)
C1 C7 C9 125.90(17)
N3 C10 N2 111.42(16)
N3 C10 C12 125.01(17)
N2 C10 C12 123.16(17)
C13 C12 C17 118.86(18)
C13 C12 C10 118.54(17)
C17 C12 C10 122.37(17)
C14 C13 C12 120.78(18)
C13 C14 C15 118.47(18)
C16 C15 C14 122.51(19)
C16 C15 N4 118.46(17)
C14 C15 N4 119.03(18)
C15 C16 C17 118.48(18)
C16 C17 C12 120.85(18)
C19 C18 N5 126.01(17)
C19 C18 C24 126.17(17)
N5 C18 C24 107.53(16)
C18 C19 C20 128.92(17)
N7 C20 C19 124.14(16)
N7 C20 C21 108.15(16)
C19 C20 C21 127.37(18)
O4 C21 N6 121.17(16)
O4 C21 C20 131.67(18)
N6 C21 C20 107.15(16)
N5 C22 C23 109.77(17)
N5 C22 C25 124.66(17)
C23 C22 C25 125.56(18)
C24 C23 C22 108.59(17)
C23 C24 C18 106.75(16)
C23 C24 C26 127.09(18)
C18 C24 C26 126.02(17)
N7 C27 N6 111.08(17)
N7 C27 C29 122.97(17)
N6 C27 C29 125.93(17)
C30 C29 C34 117.59(18)
C30 C29 C27 116.76(17)
C34 C29 C27 125.64(17)
C31 C30 C29 121.77(18)
C30 C31 C32 118.40(18)
C33 C32 C31 122.00(19)
C33 C32 N8 118.36(17)
C31 C32 N8 119.63(17)
C34 C33 C32 119.04(18)
C33 C34 C29 121.17(18)
C5 N1 C1 107.57(15)
C5 N1 B1 127.44(16)
C1 N1 B1 123.61(15)
C4 N2 C10 106.25(16)
C4 N2 C11 122.89(16)
C10 N2 C11 129.76(17)
C10 N3 C3 106.42(15)
O3 N4 O2 122.90(18)
O3 N4 C15 118.21(17)
O2 N4 C15 118.89(17)
C22 N5 C18 107.35(15)
C22 N5 B2 127.42(16)
C18 N5 B2 123.58(15)
C21 N6 C27 106.71(15)
C21 N6 C28 122.42(16)
C27 N6 C28 130.87(16)
C27 N7 C20 106.90(15)
O6 N8 O5 122.74(17)
O6 N8 C32 118.08(17)
O5 N8 C32 119.18(16)
C4 O1 B1 118.41(16)
C21 O4 B2 119.28(15)

loop_
_geom_bond_atom_site_label_1
_geom_bond_atom_site_label_2
_geom_bond_distance
B1 F1 1.369(3)
B1 F2 1.389(3)
B1 O1 1.492(3)
B1 N1 1.558(3)
B2 F3 1.369(2)
B2 F4 1.386(3)
B2 O4 1.488(3)
B2 N5 1.562(3)
C1 C2 1.372(3)
C1 N1 1.423(2)
C1 C7 1.433(3)
C2 C3 1.400(3)
C3 N3 1.393(2)
C3 C4 1.401(3)
C4 O1 1.313(2)
C4 N2 1.350(3)
C5 N1 1.346(2)
C5 C6 1.413(3)
C5 C8 1.486(3)
C6 C7 1.369(3)
C7 C9 1.492(3)
C10 N3 1.314(2)
C10 N2 1.404(2)
C10 C12 1.461(3)
C11 N2 1.464(3)
C12 C13 1.400(3)
C12 C17 1.400(3)
C13 C14 1.381(3)
C14 C15 1.384(3)
C15 C16 1.380(3)
C15 N4 1.466(3)
C16 C17 1.380(3)
C18 C19 1.373(3)
C18 N5 1.417(2)
C18 C24 1.436(3)
C19 C20 1.399(3)
C20 N7 1.385(2)
C20 C21 1.408(3)
C21 O4 1.308(2)
C21 N6 1.351(2)
C22 N5 1.350(3)
C22 C23 1.408(3)
C22 C25 1.492(3)
C23 C24 1.366(3)
C24 C26 1.499(3)
C27 N7 1.314(2)
C27 N6 1.400(2)
C27 C29 1.462(3)
C28 N6 1.464(2)
C29 C30 1.405(3)
C29 C34 1.406(3)
C30 C31 1.379(3)
C31 C32 1.382(3)
C32 C33 1.382(3)
C32 N8 1.458(3)
C33 C34 1.378(3)
N4 O3 1.214(2)
N4 O2 1.223(2)
N8 O6 1.226(2)
N8 O5 1.228(2)

loop_
_geom_torsion_atom_site_label_1
_geom_torsion_atom_site_label_2
_geom_torsion_atom_site_label_3
_geom_torsion_atom_site_label_4
_geom_torsion
N1 C1 C2 C3 7.0(3)
C7 C1 C2 C3 -167.8(2)
C1 C2 C3 N3 177.01(19)
C1 C2 C3 C4 6.2(3)
N3 C3 C4 O1 -178.9(2)
C2 C3 C4 O1 -6.9(4)
N3 C3 C4 N2 -1.6(2)
C2 C3 C4 N2 170.43(18)
N1 C5 C6 C7 -1.0(2)
C8 C5 C6 C7 178.74(19)
C5 C6 C7 C1 1.1(2)
C5 C6 C7 C9 179.96(19)
C2 C1 C7 C6 174.78(19)
N1 C1 C7 C6 -0.8(2)
C2 C1 C7 C9 -4.1(3)
N1 C1 C7 C9 -179.72(17)
N3 C10 C12 C13 -27.5(3)
N2 C10 C12 C13 160.55(18)
N3 C10 C12 C17 146.9(2)
N2 C10 C12 C17 -25.0(3)
C17 C12 C13 C14 -0.2(3)
C10 C12 C13 C14 174.43(18)
C12 C13 C14 C15 1.4(3)
C13 C14 C15 C16 -0.6(3)
C13 C14 C15 N4 179.48(18)
C14 C15 C16 C17 -1.3(3)
N4 C15 C16 C17 178.56(18)
C15 C16 C17 C12 2.5(3)
C13 C12 C17 C16 -1.8(3)
C10 C12 C17 C16 -176.22(18)
N5 C18 C19 C20 5.9(3)
C24 C18 C19 C20 -167.12(19)
C18 C19 C20 N7 176.54(19)
C18 C19 C20 C21 4.1(3)
N7 C20 C21 O4 -179.53(19)
C19 C20 C21 O4 -6.2(3)
N7 C20 C21 N6 -0.7(2)
C19 C20 C21 N6 172.67(19)
N5 C22 C23 C24 0.1(2)
C25 C22 C23 C24 -179.03(19)
C22 C23 C24 C18 0.6(2)
C22 C23 C24 C26 176.42(19)
C19 C18 C24 C23 172.98(19)
N5 C18 C24 C23 -1.1(2)
C19 C18 C24 C26 -2.9(3)
N5 C18 C24 C26 -176.92(18)
N7 C27 C29 C30 -1.6(3)
N6 C27 C29 C30 -179.76(18)
N7 C27 C29 C34 177.27(19)
N6 C27 C29 C34 -0.9(3)
C34 C29 C30 C31 0.0(3)
C27 C29 C30 C31 179.00(18)
C29 C30 C31 C32 1.0(3)
C30 C31 C32 C33 -1.2(3)
C30 C31 C32 N8 178.07(18)
C31 C32 C33 C34 0.3(3)
N8 C32 C33 C34 -178.96(18)
C32 C33 C34 C29 0.8(3)
C30 C29 C34 C33 -1.0(3)
C27 C29 C34 C33 -179.81(19)
C6 C5 N1 C1 0.4(2)
C8 C5 N1 C1 -179.30(18)
C6 C5 N1 B1 167.23(18)
C8 C5 N1 B1 -12.5(3)
C2 C1 N1 C5 -175.36(18)
C7 C1 N1 C5 0.3(2)
C2 C1 N1 B1 17.2(3)
C7 C1 N1 B1 -167.18(18)
F1 B1 N1 C5 18.5(3)
F2 B1 N1 C5 -104.6(2)
O1 B1 N1 C5 135.82(19)
F1 B1 N1 C1 -176.66(17)
F2 B1 N1 C1 60.3(2)
O1 B1 N1 C1 -59.3(2)
O1 C4 N2 C10 179.95(17)
C3 C4 N2 C10 2.3(2)
O1 C4 N2 C11 10.9(3)
C3 C4 N2 C11 -166.78(18)
N3 C10 N2 C4 -2.3(2)
C12 C10 N2 C4 170.62(18)
N3 C10 N2 C11 165.73(19)
C12 C10 N2 C11 -21.4(3)
N2 C10 N3 C3 1.3(2)
C12 C10 N3 C3 -171.46(18)
C2 C3 N3 C10 -172.07(18)
C4 C3 N3 C10 0.2(2)
C16 C15 N4 O3 179.9(2)
C14 C15 N4 O3 -0.2(3)
C16 C15 N4 O2 0.5(3)
C14 C15 N4 O2 -179.60(19)
C23 C22 N5 C18 -0.7(2)
C25 C22 N5 C18 178.36(18)
C23 C22 N5 B2 164.84(18)
C25 C22 N5 B2 -16.1(3)
C19 C18 N5 C22 -172.95(19)
C24 C18 N5 C22 1.1(2)
C19 C18 N5 B2 20.8(3)
C24 C18 N5 B2 -165.15(18)
F3 B2 N5 C22 17.8(3)
F4 B2 N5 C22 -104.6(2)
O4 B2 N5 C22 135.61(19)
F3 B2 N5 C18 -178.77(16)
F4 B2 N5 C18 58.8(2)
O4 B2 N5 C18 -61.0(2)
O4 C21 N6 C27 -179.94(16)
C20 C21 N6 C27 1.1(2)
O4 C21 N6 C28 -0.7(3)
C20 C21 N6 C28 -179.69(17)
N7 C27 N6 C21 -1.1(2)
C29 C27 N6 C21 177.21(18)
N7 C27 N6 C28 179.72(19)
C29 C27 N6 C28 -1.9(3)
N6 C27 N7 C20 0.7(2)
C29 C27 N7 C20 -177.72(17)
C19 C20 N7 C27 -173.63(18)
C21 C20 N7 C27 0.0(2)
C33 C32 N8 O6 -172.72(19)
C31 C32 N8 O6 8.0(3)
C33 C32 N8 O5 6.8(3)
C31 C32 N8 O5 -172.49(19)
N2 C4 O1 B1 148.23(18)
C3 C4 O1 B1 -34.7(3)
F1 B1 O1 C4 -170.59(15)
F2 B1 O1 C4 -50.4(2)
N1 B1 O1 C4 69.0(2)
N6 C21 O4 B2 149.06(18)
C20 C21 O4 B2 -32.3(3)
F3 B2 O4 C21 -173.11(15)
F4 B2 O4 C21 -52.3(2)
N5 B2 O4 C21 66.8(2)
